data_4132203
loop_
_publ_author_name
'Na, Hanah'
'Teets, Thomas S.'

_publ_section_title
;
 Highly Luminescent Cyclometalated Iridium Complexes Generated by
 Nucleophilic Addition to Coordinated Isocyanides.
;
_journal_issue 20
_journal_name_full 'Journal of the American Chemical Society'
_journal_page_first 6353
_journal_page_last 6360
_journal_paper_doi 10.1021/jacs.8b02416
_journal_volume 140
_journal_year 2018
_chemical_formula_sum 'C35 H30 F4 Ir N5 O2'
_chemical_formula_weight 820.84
_space_group_crystal_system monoclinic
_space_group_IT_number 14
_space_group_name_Hall '-P 2ybc'
_space_group_name_H-M_alt 'P 1 21/c 1'
_atom_sites_solution_hydrogens mixed
_audit_creation_method SHELXL-2014/7
_cell_angle_alpha 90
_cell_angle_beta 113.5434(7)
_cell_angle_gamma 90
_cell_formula_units_Z 4
_cell_length_a 16.7013(9)
_cell_length_b 11.2843(6)
_cell_length_c 18.1118(10)
_cell_measurement_reflns_used 8926
_cell_measurement_temperature 123(2)
_cell_measurement_theta_max 27.46
_cell_measurement_theta_min 2.24
_cell_volume 3129.3(3)
_computing_cell_refinement 'Bruker SAINT'
_computing_data_collection 'Bruker APEX2'
_computing_data_reduction 'Bruker SAINT'
_computing_molecular_graphics 'Bruker SHELXTL'
_computing_publication_material 'Bruker SHELXTL'
_computing_structure_refinement 'SHELXL-2014/7 (Sheldrick, 2014)'
_computing_structure_solution 'SHELXS-97 (Sheldrick 2008)'
_diffrn_ambient_temperature 123(2)
_diffrn_measured_fraction_theta_full 0.998
_diffrn_measured_fraction_theta_max 0.998
_diffrn_measurement_device_type 'Bruker APEX-II CCD'
_diffrn_measurement_method '\f and \w scans'
_diffrn_radiation_type MoK\a
_diffrn_radiation_wavelength 0.71073
_diffrn_reflns_av_R_equivalents 0.0260
_diffrn_reflns_av_unetI/netI 0.0324
_diffrn_reflns_Laue_measured_fraction_full 0.998
_diffrn_reflns_Laue_measured_fraction_max 0.998
_diffrn_reflns_limit_h_max 18
_diffrn_reflns_limit_h_min -21
_diffrn_reflns_limit_k_max 12
_diffrn_reflns_limit_k_min -14
_diffrn_reflns_limit_l_max 23
_diffrn_reflns_limit_l_min -23
_diffrn_reflns_number 18937
_diffrn_reflns_point_group_measured_fraction_full 0.998
_diffrn_reflns_point_group_measured_fraction_max 0.998
_diffrn_reflns_theta_full 25.242
_diffrn_reflns_theta_max 27.465
_diffrn_reflns_theta_min 1.330
_exptl_absorpt_coefficient_mu 4.332
_exptl_absorpt_correction_T_max 0.7456
_exptl_absorpt_correction_T_min 0.5965
_exptl_absorpt_correction_type multi-scan
_exptl_absorpt_process_details sadabs
_exptl_crystal_colour orange
_exptl_crystal_density_diffrn 1.742
_exptl_crystal_description plate
_exptl_crystal_F_000 1616
_exptl_crystal_size_max 0.230
_exptl_crystal_size_mid 0.190
_exptl_crystal_size_min 0.010
_refine_diff_density_max 1.996
_refine_diff_density_min -1.309
_refine_diff_density_rms 0.174
_refine_ls_extinction_method none
_refine_ls_goodness_of_fit_ref 1.156
_refine_ls_hydrogen_treatment mixed
_refine_ls_matrix_type full
_refine_ls_number_parameters 429
_refine_ls_number_reflns 7153
_refine_ls_number_restraints 1
_refine_ls_restrained_S_all 1.156
_refine_ls_R_factor_all 0.0288
_refine_ls_R_factor_gt 0.0229
_refine_ls_shift/su_max 0.002
_refine_ls_shift/su_mean 0.000
_refine_ls_structure_factor_coef Fsqd
_refine_ls_weighting_details 'w=1/[\s^2^(Fo^2^)+(0.0339P)^2^+0.0738P] where P=(Fo^2^+2Fc^2^)/3'
_refine_ls_weighting_scheme calc
_refine_ls_wR_factor_gt 0.0569
_refine_ls_wR_factor_ref 0.0678
_reflns_Friedel_coverage 0.000
_reflns_number_gt 6313
_reflns_number_total 7153
_reflns_threshold_expression 'I > 2\s(I)'
_cod_data_source_file ja8b02416_si_002.cif
_cod_data_source_block 3d
_cod_original_sg_symbol_H-M 'P 21/c'
_cod_database_code 4132203
_shelx_shelxl_version_number 2014/7
_shelx_space_group_comment
; 
The symmetry employed for this shelxl refinement is uniquely defined 
by the following loop, which should always be used as a source of 
symmetry information in preference to the above space-group names. 
They are only intended as comments. 
;
_shelx_estimated_absorpt_t_min 0.436
_shelx_estimated_absorpt_t_max 0.958

loop_
_space_group_symop_operation_xyz
'x, y, z'
'-x, y+1/2, -z+1/2'
'-x, -y, -z'
'x, -y-1/2, z-1/2'

loop_
_atom_site_label
_atom_site_type_symbol
_atom_site_fract_x
_atom_site_fract_y
_atom_site_fract_z
_atom_site_U_iso_or_equiv
_atom_site_adp_type
_atom_site_occupancy
_atom_site_site_symmetry_order
_atom_site_calc_flag
_atom_site_refinement_flags_posn
_atom_site_refinement_flags_adp
Ir1 Ir 0.21537(2) 0.63225(2) 0.42559(2) 0.01471(5) Uani 1 1 d . .
N1 N 0.25846(17) 0.7815(2) 0.38859(16) 0.0179(5) Uani 1 1 d . .
N2 N 0.17912(17) 0.4900(2) 0.47461(15) 0.0174(5) Uani 1 1 d . .
N3 N 0.17986(17) 0.4862(2) 0.28347(16) 0.0184(6) Uani 1 1 d D .
H3 H 0.185(2) 0.435(3) 0.2497(18) 0.022 Uiso 1 1 d D U
N4 N 0.32764(17) 0.5049(2) 0.34292(16) 0.0205(6) Uani 1 1 d . .
N5 N -0.14269(17) 0.6870(2) 0.23164(17) 0.0205(6) Uani 1 1 d . .
F1 F 0.45685(14) 0.5924(2) 0.73649(13) 0.0413(5) Uani 1 1 d . .
F2 F 0.47273(15) 0.9255(2) 0.58983(14) 0.0415(6) Uani 1 1 d . .
F3 F 0.09888(14) 1.00124(16) 0.55121(13) 0.0310(5) Uani 1 1 d . .
F4 F 0.05793(15) 0.61857(16) 0.62830(13) 0.0300(5) Uani 1 1 d . .
O1 O -0.20322(15) 0.6771(2) 0.16514(15) 0.0275(5) Uani 1 1 d . .
O2 O -0.14874(15) 0.7472(2) 0.28632(14) 0.0242(5) Uani 1 1 d . .
C11 C 0.3283(2) 0.6672(3) 0.5263(2) 0.0197(7) Uani 1 1 d . .
C12 C 0.3604(2) 0.6054(3) 0.5998(2) 0.0235(7) Uani 1 1 d . .
H12 H 0.3361 0.5308 0.6039 0.028 Uiso 1 1 calc R U
C13 C 0.4273(2) 0.6531(3) 0.6660(2) 0.0296(8) Uani 1 1 d . .
C14 C 0.4658(2) 0.7605(3) 0.6637(2) 0.0328(9) Uani 1 1 d . .
H14 H 0.5116 0.7923 0.7099 0.039 Uiso 1 1 calc R U
C15 C 0.4345(2) 0.8188(3) 0.5914(2) 0.0271(8) Uani 1 1 d . .
C16 C 0.3670(2) 0.7769(3) 0.5222(2) 0.0221(7) Uani 1 1 d . .
C22 C 0.3309(2) 0.8357(3) 0.4437(2) 0.0215(7) Uani 1 1 d . .
C23 C 0.3654(2) 0.9349(3) 0.4203(2) 0.0304(8) Uani 1 1 d . .
H23 H 0.4147 0.9745 0.4585 0.036 Uiso 1 1 calc R U
C24 C 0.3286(2) 0.9752(3) 0.3423(2) 0.0320(9) Uani 1 1 d . .
H24 H 0.3527 1.0419 0.3265 0.038 Uiso 1 1 calc R U
C25 C 0.2561(2) 0.9181(3) 0.2867(2) 0.0271(8) Uani 1 1 d . .
H25 H 0.2302 0.9438 0.2322 0.032 Uiso 1 1 calc R U
C26 C 0.2225(2) 0.8228(3) 0.3126(2) 0.0223(7) Uani 1 1 d . .
H26 H 0.1718 0.7847 0.2752 0.027 Uiso 1 1 calc R U
C31 C 0.1579(2) 0.7167(3) 0.49141(18) 0.0165(6) Uani 1 1 d . .
C32 C 0.1478(2) 0.8400(3) 0.49789(19) 0.0179(6) Uani 1 1 d . .
H32 H 0.1687 0.8939 0.4694 0.021 Uiso 1 1 calc R U
C33 C 0.1076(2) 0.8812(3) 0.5457(2) 0.0220(7) Uani 1 1 d . .
C34 C 0.0773(2) 0.8096(3) 0.5904(2) 0.0243(7) Uani 1 1 d . .
H34 H 0.0510 0.8411 0.6239 0.029 Uiso 1 1 calc R U
C35 C 0.0876(2) 0.6894(3) 0.58365(19) 0.0212(7) Uani 1 1 d . .
C36 C 0.1261(2) 0.6401(2) 0.53530(19) 0.0169(6) Uani 1 1 d . .
C42 C 0.1364(2) 0.5129(3) 0.52435(18) 0.0178(6) Uani 1 1 d . .
C43 C 0.1069(2) 0.4205(3) 0.5574(2) 0.0215(7) Uani 1 1 d . .
H43 H 0.0780 0.4367 0.5920 0.026 Uiso 1 1 calc R U
C44 C 0.1198(2) 0.3038(3) 0.5396(2) 0.0270(8) Uani 1 1 d . .
H44 H 0.0995 0.2398 0.5615 0.032 Uiso 1 1 calc R U
C45 C 0.1627(2) 0.2825(3) 0.4896(2) 0.0250(7) Uani 1 1 d . .
H45 H 0.1720 0.2036 0.4765 0.030 Uiso 1 1 calc R U
C46 C 0.1918(2) 0.3767(3) 0.4592(2) 0.0223(7) Uani 1 1 d . .
H46 H 0.2222 0.3611 0.4257 0.027 Uiso 1 1 calc R U
C50 C 0.2511(2) 0.5322(3) 0.34605(19) 0.0179(6) Uani 1 1 d . .
C51 C 0.0964(2) 0.5270(2) 0.27215(19) 0.0159(6) Uani 1 1 d . .
C52 C 0.0947(2) 0.6112(2) 0.32861(19) 0.0159(6) Uani 1 1 d . .
C53 C 0.0138(2) 0.6607(3) 0.31460(19) 0.0160(6) Uani 1 1 d . .
H53 H 0.0086 0.7172 0.3513 0.019 Uiso 1 1 calc R U
C54 C -0.0601(2) 0.6280(2) 0.2469(2) 0.0163(6) Uani 1 1 d . .
C55 C -0.0579(2) 0.5421(3) 0.19310(19) 0.0183(6) Uani 1 1 d . .
H55 H -0.1093 0.5198 0.1483 0.022 Uiso 1 1 calc R U
C56 C 0.0222(2) 0.4894(3) 0.20682(19) 0.0185(7) Uani 1 1 d . .
H56 H 0.0263 0.4287 0.1721 0.022 Uiso 1 1 calc R U
C61 C 0.4108(2) 0.5484(3) 0.4035(2) 0.0231(7) Uani 1 1 d . .
H61A H 0.4516 0.4808 0.4231 0.028 Uiso 1 1 calc R U
H61B H 0.4004 0.5800 0.4499 0.028 Uiso 1 1 calc R U
C62 C 0.4543(2) 0.6453(3) 0.3726(2) 0.0298(8) Uani 1 1 d . .
H62A H 0.4690 0.6127 0.3288 0.036 Uiso 1 1 calc R U
H62B H 0.4127 0.7116 0.3502 0.036 Uiso 1 1 calc R U
C63 C 0.5366(2) 0.6916(4) 0.4395(2) 0.0364(9) Uani 1 1 d . .
H63A H 0.5219 0.7262 0.4821 0.055 Uiso 1 1 calc R U
H63B H 0.5633 0.7523 0.4178 0.055 Uiso 1 1 calc R U
H63C H 0.5779 0.6262 0.4617 0.055 Uiso 1 1 calc R U
C64 C 0.3353(2) 0.4371(3) 0.2758(2) 0.0241(7) Uani 1 1 d . .
H64A H 0.2969 0.3667 0.2648 0.029 Uiso 1 1 calc R U
H64B H 0.3961 0.4086 0.2933 0.029 Uiso 1 1 calc R U
C65 C 0.3115(2) 0.5065(3) 0.1982(2) 0.0289(8) Uani 1 1 d . .
H65A H 0.2508 0.5357 0.1801 0.035 Uiso 1 1 calc R U
H65B H 0.3505 0.5761 0.2080 0.035 Uiso 1 1 calc R U
C66 C 0.3199(3) 0.4298(4) 0.1330(2) 0.0402(10) Uani 1 1 d . .
H66A H 0.3807 0.4040 0.1499 0.060 Uiso 1 1 calc R U
H66B H 0.3025 0.4756 0.0830 0.060 Uiso 1 1 calc R U
H66C H 0.2820 0.3603 0.1239 0.060 Uiso 1 1 calc R U

loop_
_atom_site_aniso_label
_atom_site_aniso_U_11
_atom_site_aniso_U_22
_atom_site_aniso_U_33
_atom_site_aniso_U_23
_atom_site_aniso_U_13
_atom_site_aniso_U_12
Ir1 0.01429(7) 0.01596(7) 0.01320(7) -0.00073(4) 0.00477(5) 0.00039(5)
N1 0.0165(14) 0.0196(13) 0.0189(14) -0.0002(11) 0.0085(11) -0.0023(11)
N2 0.0195(14) 0.0179(13) 0.0123(13) 0.0009(10) 0.0037(11) 0.0027(11)
N3 0.0185(14) 0.0199(13) 0.0187(14) -0.0043(11) 0.0095(12) -0.0014(11)
N4 0.0177(14) 0.0255(14) 0.0183(14) -0.0025(11) 0.0073(12) 0.0040(12)
N5 0.0160(14) 0.0190(13) 0.0254(16) 0.0079(12) 0.0070(12) -0.0006(11)
F1 0.0265(12) 0.0723(15) 0.0181(11) 0.0049(11) 0.0016(9) 0.0070(12)
F2 0.0290(12) 0.0475(14) 0.0429(14) -0.0149(12) 0.0090(11) -0.0169(11)
F3 0.0357(12) 0.0175(10) 0.0404(13) -0.0087(9) 0.0159(11) 0.0018(9)
F4 0.0401(13) 0.0300(11) 0.0294(12) 0.0010(9) 0.0240(11) -0.0015(9)
O1 0.0194(13) 0.0325(13) 0.0227(13) 0.0051(11) 0.0002(10) 0.0010(11)
O2 0.0225(13) 0.0269(12) 0.0245(13) 0.0025(10) 0.0107(11) 0.0062(10)
C11 0.0136(16) 0.0287(16) 0.0165(16) -0.0037(13) 0.0056(13) 0.0037(13)
C12 0.0181(17) 0.0316(17) 0.0182(17) -0.0014(14) 0.0045(14) 0.0037(14)
C13 0.0184(18) 0.050(2) 0.0178(18) 0.0001(16) 0.0046(15) 0.0102(16)
C14 0.0143(17) 0.053(2) 0.028(2) -0.0153(18) 0.0044(15) -0.0012(17)
C15 0.0168(17) 0.0355(19) 0.030(2) -0.0112(16) 0.0100(15) -0.0034(15)
C16 0.0147(16) 0.0296(17) 0.0224(18) -0.0059(14) 0.0077(14) -0.0011(14)
C22 0.0159(16) 0.0232(15) 0.0265(19) -0.0055(14) 0.0097(14) -0.0017(13)
C23 0.0228(19) 0.0260(18) 0.043(2) -0.0041(16) 0.0138(17) -0.0085(15)
C24 0.0236(19) 0.0270(18) 0.045(2) 0.0050(17) 0.0137(18) -0.0047(15)
C25 0.0265(19) 0.0264(18) 0.031(2) 0.0076(15) 0.0148(16) 0.0012(15)
C26 0.0218(18) 0.0219(16) 0.0232(18) -0.0002(14) 0.0090(15) -0.0015(14)
C31 0.0125(15) 0.0215(15) 0.0119(15) -0.0011(12) 0.0011(12) 0.0018(12)
C32 0.0169(16) 0.0169(14) 0.0177(16) -0.0003(12) 0.0047(13) 0.0002(12)
C33 0.0211(17) 0.0158(15) 0.0252(18) -0.0065(13) 0.0051(15) -0.0001(13)
C34 0.0222(18) 0.0302(18) 0.0215(18) -0.0059(15) 0.0099(15) 0.0008(15)
C35 0.0223(17) 0.0262(17) 0.0164(16) 0.0010(13) 0.0091(14) -0.0026(14)
C36 0.0149(16) 0.0190(15) 0.0135(15) 0.0007(12) 0.0022(13) 0.0016(12)
C42 0.0200(16) 0.0182(15) 0.0129(15) -0.0003(12) 0.0041(13) 0.0023(13)
C43 0.0264(18) 0.0213(16) 0.0163(16) 0.0006(13) 0.0079(14) -0.0011(14)
C44 0.039(2) 0.0175(16) 0.0223(18) 0.0044(14) 0.0098(16) -0.0038(15)
C45 0.035(2) 0.0162(15) 0.0212(18) 0.0022(13) 0.0090(16) 0.0028(14)
C46 0.0252(18) 0.0208(16) 0.0191(17) -0.0002(13) 0.0069(14) 0.0034(13)
C50 0.0198(17) 0.0168(15) 0.0181(16) 0.0031(12) 0.0086(13) 0.0009(13)
C51 0.0180(16) 0.0131(14) 0.0186(16) 0.0045(12) 0.0093(13) 0.0006(12)
C52 0.0175(16) 0.0149(14) 0.0148(15) 0.0010(12) 0.0060(13) -0.0025(12)
C53 0.0181(16) 0.0143(14) 0.0168(16) 0.0018(12) 0.0083(13) -0.0016(12)
C54 0.0171(16) 0.0150(15) 0.0177(16) 0.0061(12) 0.0078(13) 0.0008(12)
C55 0.0173(16) 0.0184(15) 0.0162(16) 0.0002(12) 0.0035(13) -0.0063(13)
C56 0.0240(17) 0.0168(15) 0.0165(16) -0.0021(12) 0.0099(14) -0.0034(13)
C61 0.0188(17) 0.0316(18) 0.0189(17) -0.0016(14) 0.0073(14) 0.0015(14)
C62 0.026(2) 0.0319(19) 0.032(2) -0.0003(16) 0.0123(17) -0.0035(15)
C63 0.025(2) 0.045(2) 0.040(2) -0.0050(19) 0.0134(18) -0.0126(18)
C64 0.0161(17) 0.0297(18) 0.0266(19) -0.0084(15) 0.0088(14) 0.0027(14)
C65 0.0243(19) 0.038(2) 0.027(2) -0.0040(16) 0.0122(16) -0.0014(16)
C66 0.033(2) 0.058(3) 0.031(2) -0.011(2) 0.0136(18) -0.003(2)

loop_
_atom_type_symbol
_atom_type_description
_atom_type_scat_dispersion_real
_atom_type_scat_dispersion_imag
_atom_type_scat_source
C C 0.0033 0.0016 'International Tables Vol C Tables 4.2.6.8 and 6.1.1.4'
H H 0.0000 0.0000 'International Tables Vol C Tables 4.2.6.8 and 6.1.1.4'
N N 0.0061 0.0033 'International Tables Vol C Tables 4.2.6.8 and 6.1.1.4'
O O 0.0106 0.0060 'International Tables Vol C Tables 4.2.6.8 and 6.1.1.4'
F F 0.0171 0.0103 'International Tables Vol C Tables 4.2.6.8 and 6.1.1.4'
Ir Ir -1.4442 7.9887 'International Tables Vol C Tables 4.2.6.8 and 6.1.1.4'

loop_
_geom_angle_atom_site_label_1
_geom_angle_atom_site_label_2
_geom_angle_atom_site_label_3
_geom_angle
N2 Ir1 C31 79.79(11)
N2 Ir1 N1 173.94(10)
C31 Ir1 N1 96.65(11)
N2 Ir1 C11 95.19(12)
C31 Ir1 C11 82.62(12)
N1 Ir1 C11 79.41(12)
N2 Ir1 C52 85.53(11)
C31 Ir1 C52 91.35(12)
N1 Ir1 C52 99.52(11)
C11 Ir1 C52 173.69(11)
N2 Ir1 C50 95.20(10)
C31 Ir1 C50 169.27(12)
N1 Ir1 C50 89.11(10)
C11 Ir1 C50 107.41(12)
C52 Ir1 C50 78.74(12)
C26 N1 C22 119.7(3)
C26 N1 Ir1 123.3(2)
C22 N1 Ir1 116.9(2)
C46 N2 C42 118.7(3)
C46 N2 Ir1 124.1(2)
C42 N2 Ir1 117.2(2)
C50 N3 C51 118.6(3)
C50 N4 C61 121.7(3)
C50 N4 C64 123.3(3)
C61 N4 C64 114.8(2)
O1 N5 O2 122.4(3)
O1 N5 C54 119.4(3)
O2 N5 C54 118.2(3)
C12 C11 C16 118.4(3)
C12 C11 Ir1 127.5(3)
C16 C11 Ir1 113.3(2)
C13 C12 C11 120.0(3)
F1 C13 C14 118.2(3)
F1 C13 C12 119.0(4)
C14 C13 C12 122.8(4)
C15 C14 C13 116.5(3)
C14 C15 F2 116.1(3)
C14 C15 C16 124.1(3)
F2 C15 C16 119.8(3)
C15 C16 C11 118.3(3)
C15 C16 C22 126.3(3)
C11 C16 C22 115.4(3)
N1 C22 C23 119.1(3)
N1 C22 C16 114.1(3)
C23 C22 C16 126.7(3)
C24 C23 C22 120.5(3)
C23 C24 C25 119.7(3)
C26 C25 C24 118.1(3)
N1 C26 C25 122.9(3)
C32 C31 C36 118.1(3)
C32 C31 Ir1 127.5(2)
C36 C31 Ir1 114.4(2)
C33 C32 C31 119.4(3)
F3 C33 C32 118.3(3)
F3 C33 C34 117.7(3)
C32 C33 C34 124.0(3)
C33 C34 C35 116.0(3)
F4 C35 C34 115.9(3)
F4 C35 C36 120.5(3)
C34 C35 C36 123.6(3)
C35 C36 C31 118.8(3)
C35 C36 C42 125.7(3)
C31 C36 C42 115.5(3)
N2 C42 C43 120.4(3)
N2 C42 C36 113.0(3)
C43 C42 C36 126.6(3)
C42 C43 C44 119.8(3)
C45 C44 C43 119.0(3)
C46 C45 C44 119.2(3)
N2 C46 C45 122.9(3)
N4 C50 N3 113.9(3)
N4 C50 Ir1 133.8(2)
N3 C50 Ir1 112.3(2)
C56 C51 N3 121.2(3)
C56 C51 C52 123.7(3)
N3 C51 C52 115.0(3)
C53 C52 C51 116.1(3)
C53 C52 Ir1 130.4(2)
C51 C52 Ir1 113.3(2)
C52 C53 C54 120.5(3)
C55 C54 C53 122.6(3)
C55 C54 N5 118.4(3)
C53 C54 N5 118.9(3)
C54 C55 C56 117.8(3)
C55 C56 C51 119.1(3)
N4 C61 C62 114.2(3)
C63 C62 C61 111.4(3)
N4 C64 C65 114.6(3)
C66 C65 C64 110.9(3)

loop_
_geom_bond_atom_site_label_1
_geom_bond_atom_site_label_2
_geom_bond_distance
Ir1 N2 2.040(3)
Ir1 C31 2.041(3)
Ir1 N1 2.047(2)
Ir1 C11 2.072(3)
Ir1 C52 2.092(3)
Ir1 C50 2.096(3)
N1 C26 1.346(4)
N1 C22 1.367(4)
N2 C46 1.343(4)
N2 C42 1.379(4)
N3 C50 1.375(4)
N3 C51 1.403(4)
N4 C50 1.338(4)
N4 C61 1.468(4)
N4 C64 1.483(4)
N5 O1 1.230(3)
N5 O2 1.238(3)
N5 C54 1.455(4)
F1 C13 1.356(4)
F2 C15 1.369(4)
F3 C33 1.370(3)
F4 C35 1.363(4)
C11 C12 1.405(5)
C11 C16 1.412(5)
C12 C13 1.380(5)
C13 C14 1.380(5)
C14 C15 1.369(5)
C15 C16 1.391(5)
C16 C22 1.463(5)
C22 C23 1.401(5)
C23 C24 1.373(5)
C24 C25 1.387(5)
C25 C26 1.378(5)
C31 C32 1.411(4)
C31 C36 1.414(4)
C32 C33 1.373(5)
C33 C34 1.374(5)
C34 C35 1.379(5)
C35 C36 1.392(4)
C36 C42 1.468(4)
C42 C43 1.387(4)
C43 C44 1.393(5)
C44 C45 1.382(5)
C45 C46 1.372(4)
C51 C56 1.394(4)
C51 C52 1.404(4)
C52 C53 1.389(4)
C53 C54 1.398(4)
C54 C55 1.386(4)
C55 C56 1.393(4)
C61 C62 1.536(5)
C62 C63 1.517(5)
C64 C65 1.517(5)
C65 C66 1.516(5)
